data_7041879
loop_
_publ_author_name
'Anwar, Muhammad U.'
'Rawson, Jeremy M.'
'Gavey, Emma L.'
'Pilkington, Melanie'
'Al-Harrasi, Ahmed'
'Thompson, Laurence K.'

_publ_section_title
;
 Synthesis, characterization and magnetic studies on mono-, di-, and
 tri-nuclear Cu(ii) complexes of a new versatile diazine ligand.
;
_journal_issue 7
_journal_name_full 'Dalton transactions (Cambridge, England : 2003)'
_journal_page_first 2105
_journal_page_last 2113
_journal_paper_doi 10.1039/c6dt04794g
_journal_volume 46
_journal_year 2017
_chemical_formula_moiety 'C32 H42 Cu3 N12 O8, 4 (N O3)'
_chemical_formula_sum 'C32 H42 Cu3 N16 O20'
_chemical_formula_weight 1161.43
_chemical_name_systematic 'Compound 3'
_space_group_crystal_system triclinic
_space_group_IT_number 2
_space_group_name_Hall '-P 1'
_space_group_name_H-M_alt 'P -1'
_symmetry_space_group_name_Hall '-P 1'
_symmetry_space_group_name_H-M 'P -1'
_atom_sites_solution_hydrogens geom
_atom_sites_solution_primary direct
_atom_sites_solution_secondary difmap
_audit_creation_method SHELXL-2013
_audit_update_record
;
2016-12-04 deposited with the CCDC.
2017-01-30 downloaded from the CCDC.
;
_cell_angle_alpha 68.018(6)
_cell_angle_beta 87.679(7)
_cell_angle_gamma 74.002(7)
_cell_formula_units_Z 1
_cell_length_a 8.026(4)
_cell_length_b 12.141(7)
_cell_length_c 14.647(8)
_cell_measurement_reflns_used 4519
_cell_measurement_temperature 150(2)
_cell_measurement_theta_max 27.71
_cell_measurement_theta_min 2.65
_cell_volume 1269.1(12)
_computing_cell_refinement 'Bruker SAINT'
_computing_data_collection 'Bruker SMART'
_computing_data_reduction 'Bruker SAINT'
_computing_molecular_graphics 'Bruker SHELXTL'
_computing_publication_material 'Bruker SHELXTL'
_computing_structure_refinement 'SHELXL-2013 (Sheldrick, 2013)'
_computing_structure_solution 'SHELXS-97 (Sheldrick, 2008)'
_diffrn_ambient_temperature 150(2)
_diffrn_measured_fraction_theta_full 0.995
_diffrn_measured_fraction_theta_max 0.958
_diffrn_measurement_device_type 'CCD area detector'
_diffrn_measurement_method 'phi and omega scans'
_diffrn_radiation_monochromator graphite
_diffrn_radiation_source 'fine-focus sealed tube'
_diffrn_radiation_type MoK\a
_diffrn_radiation_wavelength 0.71073
_diffrn_reflns_av_R_equivalents 0.0451
_diffrn_reflns_av_unetI/netI 0.0640
_diffrn_reflns_Laue_measured_fraction_full 0.995
_diffrn_reflns_Laue_measured_fraction_max 0.958
_diffrn_reflns_limit_h_max 10
_diffrn_reflns_limit_h_min -10
_diffrn_reflns_limit_k_max 15
_diffrn_reflns_limit_k_min -15
_diffrn_reflns_limit_l_max 18
_diffrn_reflns_limit_l_min -18
_diffrn_reflns_number 13058
_diffrn_reflns_point_group_measured_fraction_full 0.995
_diffrn_reflns_point_group_measured_fraction_max 0.958
_diffrn_reflns_theta_full 25.242
_diffrn_reflns_theta_max 27.494
_diffrn_reflns_theta_min 2.646
_exptl_absorpt_coefficient_mu 1.331
_exptl_absorpt_correction_T_max 0.9739
_exptl_absorpt_correction_T_min 0.6908
_exptl_absorpt_correction_type empirical
_exptl_absorpt_process_details sadabs
_exptl_crystal_colour green
_exptl_crystal_density_diffrn 1.520
_exptl_crystal_description needle
_exptl_crystal_F_000 593
_exptl_crystal_size_max 0.300
_exptl_crystal_size_mid 0.030
_exptl_crystal_size_min 0.020
_platon_squeeze_details
;
TITL MUA721_0m P -1         R = 0.08
CELL    8.0260   12.1410   14.6470     68.02     87.68     74.00
SPGR P-1
# Solvent Accessible Volume =     198.5
# Electrons Found in S.A.V. =      86.6
# Note: Atoms in Void as Cxxx and Qxxx all others
C101 0.936 0.037 0.357 !       4.26 eA-3
C102 0.906 0.938 0.439 !       2.68 eA-3
C103 0.022 0.121 0.358 !       2.67 eA-3
C104 0.924 0.231 0.310 !       1.77 eA-3
C105 0.902 0.110 0.385 !       1.46 eA-3
C106 0.954 0.011 0.418 !       1.30 eA-3
C107 0.045 0.047 0.422 !       1.25 eA-3
C108 0.182 0.052 0.422 !       1.20 eA-3
C109 1.010 0.951 0.484 !       1.10 eA-3
C110 0.500 1.000 0.500 !       1.09 eA-3
C111 0.306 0.142 0.454 !       1.09 eA-3
C112 0.354 0.052 0.464 !       1.04 eA-3
C113 0.973 0.123 0.430 !       1.04 eA-3
C114 0.982 0.114 0.503 !       1.04 eA-3
Q115 0.428 0.969 0.405 !       1.03 eA-3
C116 0.104 0.071 0.467 !       1.00 eA-3
C117 0.191 0.094 0.465 !       0.99 eA-3
C118 0.100 0.064 0.312 !       0.98 eA-3
Q119 0.608 0.122 0.372 !       0.98 eA-3
C120 0.265 0.094 0.423 !       0.97 eA-3
C121 0.494 0.089 0.391 !       0.96 eA-3
Q122 0.222 0.951 0.483 !       0.96 eA-3
Q123 0.090 0.048 0.250 !       0.95 eA-3
C124 0.218 0.123 0.356 !       0.95 eA-3
Q125 0.735 0.078 0.392 !       0.92 eA-3
Q126 0.285 0.981 0.393 !       0.92 eA-3
C127 0.604 0.048 0.406 !       0.92 eA-3
Q128 0.174 0.935 0.374 !       0.92 eA-3
C129 0.128 0.999 0.500 !       0.91 eA-3
Q130 0.152 0.219 0.312 !       0.91 eA-3
Q131 0.552 0.113 0.309 !       0.89 eA-3
Q132 0.682 0.855 0.469 !       0.89 eA-3
C133 0.386 0.120 0.405 !       0.88 eA-3
Q134 0.216 0.159 0.175 !       0.86 eA-3
Q135 0.789 0.058 0.450 !       0.85 eA-3
C136 0.904 0.060 0.468 !       0.85 eA-3
Q137 0.423 0.062 0.343 !       0.85 eA-3
Q138 0.631 0.146 0.481 !       0.85 eA-3
Q139 0.811 0.919 0.278 !       0.84 eA-3
Q140 0.472 0.582 0.487 !       0.84 eA-3
Q141 0.698 0.217 0.380 !       0.84 eA-3
C142 0.081 0.953 0.440 !       0.83 eA-3
C143 0.604 0.922 0.486 !       0.83 eA-3
Q144 0.562 0.065 0.486 !       0.82 eA-3
Q145 0.431 0.876 0.475 !       0.82 eA-3
Q146 0.236 0.843 0.172 !       0.82 eA-3
Q147 0.437 0.531 0.454 !       0.81 eA-3
C148 0.677 0.164 0.325 !       0.80 eA-3
Q149 0.842 0.127 0.452 !       0.80 eA-3
Q150 0.453 0.981 0.466 !       0.80 eA-3
Q151 0.183 0.093 0.232 !       0.79 eA-3
Q152 0.368 0.123 0.156 !       0.79 eA-3
Q153 0.661 0.666 0.112 !       0.79 eA-3
Q154 0.153 0.979 0.419 !       0.79 eA-3
Q155 0.149 0.811 0.486 !       0.79 eA-3
C156 0.580 0.985 0.470 !       0.78 eA-3
Q157 0.658 0.614 0.234 !       0.78 eA-3
Q158 0.860 0.171 0.391 !       0.78 eA-3
Q159 0.813 0.564 0.156 !       0.78 eA-3
Q160 0.187 0.182 0.221 !       0.78 eA-3
Q161 0.192 0.313 0.075 !       0.77 eA-3
Q162 0.506 0.105 0.188 !       0.77 eA-3
Q163 0.092 0.053 0.174 !       0.77 eA-3
Q164 0.378 1.005 0.328 !       0.76 eA-3
Q165 0.783 0.765 0.344 !       0.76 eA-3
Q166 0.331 0.927 0.516 !       0.76 eA-3
Q167 0.226 0.033 0.301 !       0.76 eA-3
Q168 0.447 0.138 0.470 !       0.76 eA-3
Q169 0.590 0.716 0.470 !       0.75 eA-3
C170 0.284 0.101 0.504 !       0.75 eA-3
Q171 0.904 0.825 0.264 !       0.75 eA-3
Q172 0.097 0.137 0.265 !       0.75 eA-3
Q173 0.412 0.916 0.340 !       0.75 eA-3
Q174 0.284 0.923 0.358 !       0.74 eA-3
Q175 0.190 0.877 0.329 !       0.74 eA-3
Q176 0.555 1.005 0.356 !       0.74 eA-3
C177 0.468 0.013 0.434 !       0.74 eA-3
Q178 0.229 0.187 0.466 !       0.73 eA-3
Q179 0.944 0.872 0.388 !       0.73 eA-3
Q180 0.566 0.470 0.125 !       0.73 eA-3
Q181 0.673 0.029 0.452 !       0.73 eA-3
Q182 0.321 0.090 0.328 !       0.72 eA-3
Q183 0.667 0.953 0.409 !       0.72 eA-3
Q184 0.233 0.962 0.049 !       0.72 eA-3
Q185 0.893 0.189 0.458 !       0.72 eA-3
Q186 0.906 0.247 0.502 !       0.72 eA-3
Q187 0.287 0.863 0.473 !       0.72 eA-3
Q188 0.524 0.901 0.454 !       0.72 eA-3
Q189 0.044 0.861 0.333 !       0.71 eA-3
Q190 0.443 0.582 0.403 !       0.71 eA-3
C191 0.156 0.170 0.400 !       0.71 eA-3
Q192 0.784 0.405 0.502 !       0.71 eA-3
Q193 0.830 0.768 0.421 !       0.70 eA-3
Q194 0.369 0.902 0.032 !       0.70 eA-3
Q195 0.525 0.826 0.438 !       0.70 eA-3
Q196 0.853 0.880 0.423 !       0.70 eA-3
Q197 0.623 0.718 0.139 !       0.70 eA-3
Q198 0.190 0.971 0.294 !       0.70 eA-3
Q199 0.342 0.915 0.457 !       0.70 eA-3
;
_refine_diff_density_max 0.792
_refine_diff_density_min -1.116
_refine_diff_density_rms 0.130
_refine_ls_extinction_method none
_refine_ls_goodness_of_fit_ref 1.099
_refine_ls_hydrogen_treatment constr
_refine_ls_matrix_type full
_refine_ls_number_parameters 311
_refine_ls_number_reflns 5587
_refine_ls_number_restraints 18
_refine_ls_restrained_S_all 1.097
_refine_ls_R_factor_all 0.0809
_refine_ls_R_factor_gt 0.0634
_refine_ls_shift/su_max 0.000
_refine_ls_shift/su_mean 0.000
_refine_ls_structure_factor_coef Fsqd
_refine_ls_weighting_details 'w=1/[\s^2^(Fo^2^)+(0.0671P)^2^+4.3401P] where P=(Fo^2^+2Fc^2^)/3'
_refine_ls_weighting_scheme calc
_refine_ls_wR_factor_gt 0.1492
_refine_ls_wR_factor_ref 0.1578
_reflns_Friedel_coverage 0.000
_reflns_number_gt 4534
_reflns_number_total 5587
_reflns_threshold_expression 'I > 2\s(I)'
_cod_data_source_file c6dt04794g2.cif
_cod_data_source_block compound_3
_cod_depositor_comments 'Adding full bibliography for 7041877--7041880.cif.'
_cod_original_cell_volume 1269.2(12)
_cod_database_code 7041879
_shelx_space_group_comment
;
The symmetry employed for this shelxl refinement is uniquely defined
by the following loop, which should always be used as a source of
symmetry information in preference to the above space-group names.
They are only intended as comments.
;
_shelx_estimated_absorpt_t_min 0.691
_shelx_estimated_absorpt_t_max 0.974
_shelxl_version_number 2013-3
_platon_squeeze_void_probe_radius 1.20

loop_
_space_group_symop_operation_xyz
'x, y, z'
'-x, -y, -z'

loop_
_atom_site_label
_atom_site_type_symbol
_atom_site_fract_x
_atom_site_fract_y
_atom_site_fract_z
_atom_site_U_iso_or_equiv
_atom_site_adp_type
_atom_site_occupancy
_atom_site_site_symmetry_order
_atom_site_calc_flag
_atom_site_refinement_flags_posn
_atom_site_refinement_flags_adp
_atom_site_refinement_flags_occupancy
_atom_site_disorder_assembly
_atom_site_disorder_group
Cu1 Cu 0.65390(7) 0.63572(5) 0.16911(4) 0.00975(15) Uani 1 1 d . . . . .
Cu2 Cu 0.5000 0.5000 0.5000 0.0138(2) Uani 1 2 d S . P . .
N11 N 0.6787(5) 0.7084(3) 0.0252(3) 0.0116(7) Uani 1 1 d . . . . .
C11 C 0.8025(7) 0.6659(4) -0.0267(3) 0.0182(6) Uani 1 1 d . U . . .
H11 H 0.8926 0.5927 0.0071 0.022 Uiso 1 1 calc R U . . .
N12 N 0.4254(4) 0.7633(3) 0.1339(3) 0.0100(7) Uani 1 1 d . . . . .
C12 C 0.8049(7) 0.7238(4) -0.1276(3) 0.0182(6) Uani 1 1 d . U . . .
H12 H 0.8942 0.6908 -0.1626 0.022 Uiso 1 1 calc R U . . .
N13 N 0.1629(5) 0.6980(4) 0.3417(3) 0.0221(10) Uani 1 1 d . . . . .
H13A H 0.1549 0.6429 0.4001 0.026 Uiso 1 1 calc R U . . .
H13B H 0.0708 0.7589 0.3106 0.026 Uiso 1 1 calc R U . . .
C13 C 0.6741(6) 0.8311(4) -0.1768(3) 0.0182(6) Uani 1 1 d . U . . .
H13 H 0.6741 0.8742 -0.2459 0.022 Uiso 1 1 calc R U . . .
N14 N 0.4536(14) 0.592(3) 0.3518(8) 0.0053(10) Uiso 0.47(9) 1 d D U P A 1
N15 N 0.6140(14) 0.600(2) 0.3089(10) 0.0054(10) Uiso 0.47(9) 1 d D U P A 1
N14A N 0.4530(12) 0.614(2) 0.3515(7) 0.0053(10) Uiso 0.53(9) 1 d D U P A 2
N15A N 0.6090(15) 0.5841(18) 0.3063(8) 0.0054(10) Uiso 0.53(9) 1 d D U P A 2
C14 C 0.5423(6) 0.8750(4) -0.1233(3) 0.0173(10) Uani 1 1 d . U . . .
H14 H 0.4502 0.9475 -0.1556 0.021 Uiso 1 1 calc R U . . .
C15 C 0.5484(6) 0.8107(4) -0.0225(3) 0.0123(9) Uani 1 1 d . U . . .
N16 N 0.9040(5) 0.5561(3) 0.2301(3) 0.0114(7) Uani 1 1 d . . . . .
C16 C 0.4129(6) 0.8476(4) 0.0405(3) 0.0123(9) Uani 1 1 d . U . . .
C17 C 0.2831(6) 0.9593(4) 0.0083(3) 0.0151(9) Uani 1 1 d . U . . .
H17 H 0.2749 1.0172 -0.0576 0.018 Uiso 1 1 calc R U . . .
C18 C 0.1652(6) 0.9840(4) 0.0755(3) 0.0159(9) Uani 1 1 d . U . . .
H18 H 0.0774 1.0608 0.0564 0.019 Uiso 1 1 calc R U . . .
C19 C 0.1763(6) 0.8966(4) 0.1697(3) 0.0156(9) Uani 1 1 d . U . . .
H19 H 0.0952 0.9124 0.2155 0.019 Uiso 1 1 calc R U . . .
C20 C 0.3080(5) 0.7844(4) 0.1977(3) 0.0106(8) Uani 1 1 d . U . . .
C21 C 0.3157(6) 0.6889(4) 0.2999(3) 0.0122(9) Uani 1 1 d . . . . .
N21 N 1.1711(5) 0.7056(4) -0.0249(3) 0.0171(8) Uani 1 1 d . . . . .
O21 O 1.2287(5) 0.5927(3) -0.0107(3) 0.0315(9) Uani 1 1 d . . . . .
C22 C 0.7448(5) 0.5185(4) 0.3694(3) 0.0107(8) Uani 1 1 d . . . . .
O22 O 1.1897(5) 0.7873(3) -0.1023(3) 0.0288(9) Uani 1 1 d . . . . .
C23 C 0.9137(5) 0.4962(4) 0.3238(3) 0.0112(9) Uani 1 1 d . . . . .
O23 O 1.0900(4) 0.7341(3) 0.0436(2) 0.0182(7) Uani 1 1 d . . . . .
C24 C 1.0732(6) 0.4086(5) 0.3860(4) 0.0256(12) Uani 1 1 d . . . . .
H24A H 1.1761 0.4240 0.3509 0.038 Uiso 1 1 calc R U . . .
H24B H 1.0720 0.3234 0.3997 0.038 Uiso 1 1 calc R U . . .
H24C H 1.0763 0.4208 0.4483 0.038 Uiso 1 1 calc R U . . .
N31 N 0.7156(5) 0.8214(4) 0.3064(3) 0.0189(9) Uani 1 1 d . . . . .
O31 O 0.8096(5) 0.8398(4) 0.2347(3) 0.0326(9) Uani 1 1 d . . . . .
O32 O 0.5565(4) 0.8659(3) 0.2943(3) 0.0303(9) Uani 1 1 d . . . . .
O33 O 0.7873(5) 0.7533(4) 0.3919(3) 0.0297(9) Uani 1 1 d . . . . .
O41 O 0.5258(5) 0.6848(3) 0.5197(3) 0.0255(8) Uani 1 1 d . . . . .
H41 H 0.6386 0.6880 0.5336 0.031 Uiso 1 1 calc R U . . .
C41 C 0.3826(9) 0.7882(6) 0.5118(6) 0.0495(18) Uani 1 1 d . . . . .
H41A H 0.3335 0.8300 0.4433 0.074 Uiso 1 1 calc R U . . .
H41B H 0.4218 0.8460 0.5319 0.074 Uiso 1 1 calc R U . . .
H41C H 0.2936 0.7600 0.5548 0.074 Uiso 1 1 calc R U . . .
O51 O 0.7383(4) 0.4674(3) 0.4624(2) 0.0162(7) Uani 1 1 d . . . . .
O61 O 0.6392(5) 0.4583(3) 0.1696(3) 0.0269(8) Uani 1 1 d . . . . .
H61 H 0.7288 0.4160 0.1402 0.032 Uiso 1 1 calc R U . . .
C61 C 0.5068(8) 0.4016(6) 0.2101(5) 0.0336(14) Uani 1 1 d . . . . .
H61A H 0.4744 0.4147 0.2713 0.050 Uiso 1 1 calc R U . . .
H61B H 0.5493 0.3126 0.2244 0.050 Uiso 1 1 calc R U . . .
H61C H 0.4051 0.4382 0.1628 0.050 Uiso 1 1 calc R U . . .
O52 O 1.0587(4) 0.5305(3) 0.1864(2) 0.0197(7) Uani 1 1 d . . . . .
H52 H 1.0631 0.5936 0.1374 0.030 Uiso 1 1 calc R U . . .

loop_
_atom_site_aniso_label
_atom_site_aniso_U_11
_atom_site_aniso_U_22
_atom_site_aniso_U_33
_atom_site_aniso_U_23
_atom_site_aniso_U_13
_atom_site_aniso_U_12
Cu1 0.0067(3) 0.0127(3) 0.0058(3) -0.00087(19) 0.00154(18) -0.00035(19)
Cu2 0.0053(4) 0.0224(4) 0.0066(4) -0.0003(3) 0.0018(3) -0.0006(3)
N11 0.0068(17) 0.0124(17) 0.0175(19) -0.0055(15) 0.0021(14) -0.0059(14)
C11 0.0255(15) 0.0224(14) 0.0111(13) -0.0062(11) 0.0071(11) -0.0147(12)
N12 0.0059(17) 0.0124(17) 0.0096(17) -0.0023(14) 0.0009(13) -0.0019(13)
C12 0.0255(15) 0.0224(14) 0.0111(13) -0.0062(11) 0.0071(11) -0.0147(12)
N13 0.0083(19) 0.029(2) 0.014(2) 0.0017(17) 0.0037(15) 0.0036(16)
C13 0.0255(15) 0.0224(14) 0.0111(13) -0.0062(11) 0.0071(11) -0.0147(12)
C14 0.011(2) 0.022(2) 0.014(2) -0.0008(18) -0.0019(17) -0.0047(18)
C15 0.009(2) 0.015(2) 0.011(2) -0.0013(17) -0.0047(16) -0.0053(16)
N16 0.0056(17) 0.0164(18) 0.0109(18) -0.0050(15) 0.0033(13) -0.0018(14)
C16 0.009(2) 0.015(2) 0.012(2) -0.0023(17) -0.0013(16) -0.0066(17)
C17 0.013(2) 0.015(2) 0.015(2) -0.0014(18) -0.0065(17) -0.0056(17)
C18 0.010(2) 0.014(2) 0.021(2) -0.0040(18) -0.0064(18) -0.0013(17)
C19 0.011(2) 0.016(2) 0.018(2) -0.0053(18) 0.0006(17) -0.0012(17)
C20 0.0052(19) 0.013(2) 0.010(2) -0.0012(16) -0.0021(15) -0.0021(16)
C21 0.008(2) 0.019(2) 0.010(2) -0.0042(17) 0.0001(16) -0.0048(17)
N21 0.0130(19) 0.023(2) 0.019(2) -0.0099(17) 0.0045(15) -0.0085(16)
O21 0.040(2) 0.0189(18) 0.034(2) -0.0118(16) 0.0199(18) -0.0048(16)
C22 0.009(2) 0.014(2) 0.010(2) -0.0044(16) 0.0042(16) -0.0047(16)
O22 0.037(2) 0.029(2) 0.024(2) -0.0077(16) 0.0153(16) -0.0193(17)
C23 0.008(2) 0.016(2) 0.009(2) -0.0045(17) 0.0027(16) -0.0028(16)
O23 0.0179(17) 0.0212(17) 0.0190(17) -0.0102(14) 0.0082(13) -0.0085(14)
C24 0.011(2) 0.034(3) 0.018(2) 0.000(2) 0.0027(19) 0.003(2)
N31 0.014(2) 0.0151(19) 0.021(2) 0.0008(16) -0.0027(16) -0.0045(16)
O31 0.024(2) 0.039(2) 0.0184(19) 0.0036(16) 0.0047(15) -0.0040(17)
O32 0.0120(18) 0.029(2) 0.036(2) 0.0022(17) -0.0033(15) -0.0035(15)
O33 0.0170(18) 0.044(2) 0.0177(18) -0.0005(16) -0.0059(14) -0.0063(16)
O41 0.0171(18) 0.034(2) 0.0263(19) -0.0124(16) 0.0019(15) -0.0069(15)
C41 0.042(4) 0.042(4) 0.062(5) -0.026(3) 0.011(3) -0.001(3)
O51 0.0088(16) 0.0236(17) 0.0094(15) -0.0008(13) 0.0010(12) -0.0015(13)
O61 0.033(2) 0.0272(19) 0.034(2) -0.0200(17) 0.0193(17) -0.0193(16)
C61 0.035(3) 0.044(3) 0.039(3) -0.024(3) 0.023(3) -0.028(3)
O52 0.0116(16) 0.0220(17) 0.0142(17) 0.0005(13) 0.0081(13) 0.0012(13)

loop_
_atom_type_symbol
_atom_type_description
_atom_type_scat_dispersion_real
_atom_type_scat_dispersion_imag
_atom_type_scat_source
C C 0.0033 0.0016 'International Tables Vol C Tables 4.2.6.8 and 6.1.1.4'
H H 0.0000 0.0000 'International Tables Vol C Tables 4.2.6.8 and 6.1.1.4'
N N 0.0061 0.0033 'International Tables Vol C Tables 4.2.6.8 and 6.1.1.4'
O O 0.0106 0.0060 'International Tables Vol C Tables 4.2.6.8 and 6.1.1.4'
Cu Cu 0.3201 1.2651 'International Tables Vol C Tables 4.2.6.8 and 6.1.1.4'

loop_
_geom_angle_atom_site_label_1
_geom_angle_atom_site_label_2
_geom_angle_atom_site_label_3
_geom_angle
_geom_angle_site_symmetry_1
_geom_angle_site_symmetry_3
N15A Cu1 N11 173.0(5) . .
N15 Cu1 N11 167.9(7) . .
N15A Cu1 N12 90.6(3) . .
N15 Cu1 N12 89.0(4) . .
N11 Cu1 N12 82.87(15) . .
N15A Cu1 N16 80.6(4) . .
N15 Cu1 N16 79.7(3) . .
N11 Cu1 N16 104.37(15) . .
N12 Cu1 N16 155.49(15) . .
N15A Cu1 O61 89.9(7) . .
N15 Cu1 O61 96.4(8) . .
N11 Cu1 O61 94.94(14) . .
N12 Cu1 O61 112.52(15) . .
N16 Cu1 O61 90.44(15) . .
O51 Cu2 O51 180.0 . 2_666
O51 Cu2 N14 98.8(3) . 2_666
O51 Cu2 N14 81.2(3) 2_666 2_666
O51 Cu2 N14 81.2(3) . .
O51 Cu2 N14 98.8(3) 2_666 .
N14 Cu2 N14 180.0 2_666 .
O51 Cu2 N14A 81.8(3) . .
O51 Cu2 N14A 98.2(3) 2_666 .
O51 Cu2 N14A 98.2(3) . 2_666
O51 Cu2 N14A 81.8(3) 2_666 2_666
N14A Cu2 N14A 180.0 . 2_666
O51 Cu2 O41 89.72(13) . .
O51 Cu2 O41 90.28(13) 2_666 .
N14 Cu2 O41 89.0(9) 2_666 .
N14 Cu2 O41 91.0(9) . .
N14A Cu2 O41 83.8(7) . .
N14A Cu2 O41 96.2(7) 2_666 .
O51 Cu2 O41 90.28(13) . 2_666
O51 Cu2 O41 89.72(13) 2_666 2_666
N14 Cu2 O41 91.0(9) 2_666 2_666
N14 Cu2 O41 89.0(9) . 2_666
N14A Cu2 O41 96.2(7) . 2_666
N14A Cu2 O41 83.8(7) 2_666 2_666
O41 Cu2 O41 180.0 . 2_666
C11 N11 C15 119.1(4) . .
C11 N11 Cu1 127.8(3) . .
C15 N11 Cu1 113.0(3) . .
N11 C11 C12 122.7(5) . .
N11 C11 H11 118.7 . .
C12 C11 H11 118.7 . .
C20 N12 C16 120.4(4) . .
C20 N12 Cu1 125.6(3) . .
C16 N12 Cu1 112.4(3) . .
C11 C12 C13 118.6(5) . .
C11 C12 H12 120.7 . .
C13 C12 H12 120.7 . .
C21 N13 H13A 120.0 . .
C21 N13 H13B 120.0 . .
H13A N13 H13B 120.0 . .
C12 C13 C14 119.2(4) . .
C12 C13 H13 120.4 . .
C14 C13 H13 120.4 . .
C21 N14 N15 113.1(16) . .
C21 N14 Cu2 129.1(11) . .
N15 N14 Cu2 108.9(8) . .
C22 N15 N14 110.7(12) . .
C22 N15 Cu1 113.9(9) . .
N14 N15 Cu1 125.3(13) . .
C21 N14A N15A 120.7(9) . .
C21 N14A Cu2 132.4(6) . .
N15A N14A Cu2 106.4(9) . .
C22 N15A N14A 113.7(9) . .
C22 N15A Cu1 116.2(6) . .
N14A N15A Cu1 129.9(8) . .
C15 C14 C13 118.7(4) . .
C15 C14 H14 120.7 . .
C13 C14 H14 120.7 . .
N11 C15 C14 121.8(4) . .
N11 C15 C16 115.3(4) . .
C14 C15 C16 123.0(4) . .
C23 N16 O52 114.2(3) . .
C23 N16 Cu1 113.2(3) . .
O52 N16 Cu1 130.5(3) . .
N12 C16 C17 121.7(4) . .
N12 C16 C15 114.5(4) . .
C17 C16 C15 123.7(4) . .
C16 C17 C18 118.2(4) . .
C16 C17 H17 120.9 . .
C18 C17 H17 120.9 . .
C19 C18 C17 119.7(4) . .
C19 C18 H18 120.1 . .
C17 C18 H18 120.1 . .
C18 C19 C20 119.7(4) . .
C18 C19 H19 120.1 . .
C20 C19 H19 120.1 . .
N12 C20 C19 120.2(4) . .
N12 C20 C21 120.8(4) . .
C19 C20 C21 119.0(4) . .
N14A C21 N13 119.3(6) . .
N13 C21 N14 117.2(6) . .
N14A C21 C20 125.8(7) . .
N13 C21 C20 114.3(4) . .
N14 C21 C20 128.4(6) . .
O22 N21 O21 121.8(4) . .
O22 N21 O23 120.3(4) . .
O21 N21 O23 117.9(4) . .
O51 C22 N15 124.6(6) . .
O51 C22 N15A 124.9(6) . .
O51 C22 C23 119.9(4) . .
N15 C22 C23 115.2(6) . .
N15A C22 C23 114.9(5) . .
N16 C23 C22 113.9(4) . .
N16 C23 C24 126.0(4) . .
C22 C23 C24 120.1(4) . .
C23 C24 H24A 109.5 . .
C23 C24 H24B 109.5 . .
H24A C24 H24B 109.5 . .
C23 C24 H24C 109.5 . .
H24A C24 H24C 109.5 . .
H24B C24 H24C 109.5 . .
O32 N31 O31 121.2(4) . .
O32 N31 O33 120.3(4) . .
O31 N31 O33 118.5(4) . .
C41 O41 Cu2 124.0(4) . .
C41 O41 H41 118.0 . .
Cu2 O41 H41 118.0 . .
O41 C41 H41A 109.5 . .
O41 C41 H41B 109.5 . .
H41A C41 H41B 109.5 . .
O41 C41 H41C 109.5 . .
H41A C41 H41C 109.5 . .
H41B C41 H41C 109.5 . .
C22 O51 Cu2 111.1(3) . .
C61 O61 Cu1 125.2(3) . .
C61 O61 H61 117.4 . .
Cu1 O61 H61 117.4 . .
O61 C61 H61A 109.5 . .
O61 C61 H61B 109.5 . .
H61A C61 H61B 109.5 . .
O61 C61 H61C 109.5 . .
H61A C61 H61C 109.5 . .
H61B C61 H61C 109.5 . .
N16 O52 H52 109.5 . .

loop_
_geom_bond_atom_site_label_1
_geom_bond_atom_site_label_2
_geom_bond_distance
_geom_bond_site_symmetry_2
Cu1 N15A 1.919(10) .
Cu1 N15 1.960(14) .
Cu1 N11 1.984(4) .
Cu1 N12 1.986(4) .
Cu1 N16 2.047(4) .
Cu1 O61 2.187(4) .
Cu2 O51 1.944(3) .
Cu2 O51 1.944(3) 2_666
Cu2 N14 2.030(11) 2_666
Cu2 N14 2.030(11) .
Cu2 N14A 2.078(12) .
Cu2 N14A 2.078(12) 2_666
Cu2 O41 2.430(4) .
Cu2 O41 2.430(4) 2_666
N11 C11 1.335(6) .
N11 C15 1.348(5) .
C11 C12 1.380(6) .
C11 H11 0.9500 .
N12 C20 1.342(6) .
N12 C16 1.354(5) .
C12 C13 1.387(7) .
C12 H12 0.9500 .
N13 C21 1.344(6) .
N13 H13A 0.8800 .
N13 H13B 0.8800 .
C13 C14 1.396(7) .
C13 H13 0.9500 .
N14 C21 1.366(18) .
N14 N15 1.421(11) .
N15 C22 1.310(13) .
N14A C21 1.270(12) .
N14A N15A 1.414(10) .
N15A C22 1.315(12) .
C14 C15 1.384(6) .
C14 H14 0.9500 .
C15 C16 1.480(6) .
N16 C23 1.285(6) .
N16 O52 1.385(5) .
C16 C17 1.389(6) .
C17 C18 1.393(7) .
C17 H17 0.9500 .
C18 C19 1.379(6) .
C18 H18 0.9500 .
C19 C20 1.402(6) .
C19 H19 0.9500 .
C20 C21 1.502(6) .
N21 O22 1.232(5) .
N21 O21 1.257(5) .
N21 O23 1.277(5) .
C22 O51 1.275(5) .
C22 C23 1.488(6) .
C23 C24 1.489(6) .
C24 H24A 0.9800 .
C24 H24B 0.9800 .
C24 H24C 0.9800 .
N31 O32 1.233(5) .
N31 O31 1.255(5) .
N31 O33 1.266(5) .
O41 C41 1.421(7) .
O41 H41 0.9500 .
C41 H41A 0.9800 .
C41 H41B 0.9800 .
C41 H41C 0.9800 .
O61 C61 1.414(6) .
O61 H61 0.9500 .
C61 H61A 0.9800 .
C61 H61B 0.9800 .
C61 H61C 0.9800 .
O52 H52 0.8400 .

loop_
_platon_squeeze_void_nr
_platon_squeeze_void_average_x
_platon_squeeze_void_average_y
_platon_squeeze_void_average_z
_platon_squeeze_void_volume
_platon_squeeze_void_count_electrons
_platon_squeeze_void_content
1 -0.002 0.000 0.500 192 87 ' '
